data_2100663
loop_
_publ_author_name
'Marcin Podsiad{\l}o'
'Andrzej Katrusiak'

_publ_section_title
;
 Pressure-frozen 1,2,3-trichloropropane
;
_journal_issue 6
_journal_name_full 'Acta Crystallographica Section B'
_journal_page_first 1071
_journal_page_last 1077
_journal_paper_doi 10.1107/S0108768106030229
_journal_volume 62
_journal_year 2006
_chemical_formula_moiety C3H5Cl3
_chemical_formula_sum 'C3 H5 Cl3'
_chemical_formula_weight 147.42
_chemical_melting_point 259
_chemical_name_common 1,2,3-trichloropropane
_space_group_IT_number 14
_symmetry_cell_setting monoclinic
_symmetry_space_group_name_Hall '-P 2yn'
_symmetry_space_group_name_H-M 'P 1 21/n 1'
_atom_sites_solution_hydrogens geom
_atom_sites_solution_primary direct
_atom_sites_solution_secondary difmap
_cell_angle_alpha 90.00
_cell_angle_beta 96.13(3)
_cell_angle_gamma 90.00
_cell_formula_units_Z 4
_cell_length_a 5.1285(10)
_cell_length_b 11.377(2)
_cell_length_c 9.859(2)
_cell_measurement_reflns_used 3388
_cell_measurement_temperature 295(2)
_cell_measurement_theta_max 29
_cell_measurement_theta_min 4
_cell_volume 571.95(19)
_computing_cell_refinement 'CrysAlis (Oxford Diffraction, 2004)'
_computing_data_collection 'CrysAlis (Oxford Diffraction, 2004)'
_computing_data_reduction 'CrysAlis (Oxford Diffraction, 2004)'
_computing_molecular_graphics 'XP (Siemens, 1990)'
_computing_publication_material 'SHELXL-97 (Sheldrick, 1997)'
_computing_structure_refinement 'SHELXL-97 (Sheldrick, 1997)'
_computing_structure_solution 'SHELXS-97 (Sheldrick, 1990)'
_diffrn_ambient_temperature 293(2)
_diffrn_measured_fraction_theta_full 0.333
_diffrn_measured_fraction_theta_max 0.333
_diffrn_measurement_device_type 'Kuma KM4CCD \k geometry'
_diffrn_measurement_method '\w scans'
_diffrn_radiation_monochromator graphite
_diffrn_radiation_source 'fine-focus sealed tube'
_diffrn_radiation_type MoK\a
_diffrn_radiation_wavelength 0.71073
_diffrn_reflns_av_R_equivalents 0.1124
_diffrn_reflns_av_sigmaI/netI 0.0378
_diffrn_reflns_limit_h_max 7
_diffrn_reflns_limit_h_min -7
_diffrn_reflns_limit_k_max 4
_diffrn_reflns_limit_k_min -4
_diffrn_reflns_limit_l_max 13
_diffrn_reflns_limit_l_min -13
_diffrn_reflns_number 4612
_diffrn_reflns_theta_full 29.66
_diffrn_reflns_theta_max 29.66
_diffrn_reflns_theta_min 4.16
_exptl_absorpt_coefficient_mu 1.449
_exptl_absorpt_correction_T_max 0.69
_exptl_absorpt_correction_T_min 0.27
_exptl_absorpt_correction_type analytical
_exptl_absorpt_process_details
;
Katrusiak, A. (2003). REDSHADE - Program for correcting
reflections intensities for DAC absorption, gasket shadowing
and sample crystal absorption. Adam Mickiewicz University, Pozna\'n.
Katrusiak, A. (2004). Z. Kristallogr. 219, 461-467
;
_exptl_crystal_colour colourless
_exptl_crystal_density_diffrn 1.712
_exptl_crystal_density_method 'not measured'
_exptl_crystal_description cylinder
_exptl_crystal_F_000 296
_exptl_crystal_size_max 0.45
_exptl_crystal_size_mid 0.40
_exptl_crystal_size_min 0.18
_refine_diff_density_max 0.284
_refine_diff_density_min -0.253
_refine_ls_extinction_method none
_refine_ls_goodness_of_fit_ref 1.021
_refine_ls_hydrogen_treatment mixed
_refine_ls_matrix_type full
_refine_ls_number_parameters 77
_refine_ls_number_reflns 538
_refine_ls_number_restraints 0
_refine_ls_restrained_S_all 1.021
_refine_ls_R_factor_all 0.0718
_refine_ls_R_factor_gt 0.0607
_refine_ls_shift/su_max 0.000
_refine_ls_shift/su_mean 0.000
_refine_ls_structure_factor_coef Fsqd
_refine_ls_weighting_details 'calc w=1/[\s^2^(Fo^2^)+(0.1230P)^2^+0.0000P] where P=(Fo^2^+2Fc^2^)/3'
_refine_ls_weighting_scheme calc
_refine_ls_wR_factor_gt 0.1510
_refine_ls_wR_factor_ref 0.1616
_reflns_number_gt 438
_reflns_number_total 538
_reflns_threshold_expression >4sigma(I)
_cod_data_source_file av5065.cif
_cod_data_source_block 2tcp
_cod_depositor_comments
;
The following automatic conversions were performed:
'_symmetry_cell_setting' value 'Monoclinic' changed to 'monoclinic'
according to '/home/saulius/struct/CIF-dictionaries/cif_core.dic'
dictionary named 'cif_core.dic' version 2.4.1 from 2010-06-29.

Automatic conversion script
Id: cif_fix_enum 1527 2010-12-29 10:47:43Z saulius 

The following automatic conversions were performed:

'_symmetry_cell_setting' value 'Monoclinic' changed to 'monoclinic'
according to /home/saulius/struct/CIF-dictionaries/cif_core.dic
dictionary named 'cif_core.dic' version 2.4.1 from 2010-06-29.

Automatic conversion script
Id: cif_fix_values 1715 2011-07-08 13:25:40Z adriana 
;
_cod_original_cell_volume 572.0(2)
_cod_original_sg_symbol_H-M 'P 2(1) / n'
_cod_database_code 2100663
_cod_database_fobs_code 2100663

loop_
_symmetry_equiv_pos_as_xyz
'x, y, z'
'-x+1/2, y+1/2, -z+1/2'
'-x, -y, -z'
'x-1/2, -y-1/2, z-1/2'

loop_
_atom_site_type_symbol
_atom_site_label
_atom_site_fract_x
_atom_site_fract_y
_atom_site_fract_z
_atom_site_U_iso_or_equiv
_atom_site_adp_type
_atom_site_calc_flag
_atom_site_occupancy
Cl Cl3 0.2569(2) 0.0380(3) 0.85765(13) 0.061(3) Uani d 1
Cl Cl1 -0.2556(2) 0.1043(3) 0.52835(11) 0.063(3) Uani d 1
Cl Cl2 -0.2749(2) 0.3236(4) 0.74693(11) 0.057(2) Uani d 1
C C2 -0.0030(7) 0.2309(11) 0.7396(4) 0.041(7) Uani d 1
H H2A 0.180(5) 0.275(7) 0.771(3) 0.003(6) Uiso d 1
C C3 -0.0268(8) 0.1287(11) 0.8420(4) 0.044(7) Uani d 1
H H3A -0.213(11) 0.049(11) 0.846(5) 0.067(19) Uiso d 1
H H3B -0.047(8) 0.137(13) 0.931(5) 0.053(13) Uiso d 1
C C1 0.0229(9) 0.1851(13) 0.5959(5) 0.044(6) Uani d 1
H H1A 0.189(11) 0.126(11) 0.577(5) 0.051(13) Uiso d 1
H H1B 0.042(11) 0.242(17) 0.547(7) 0.07(2) Uiso d 1

loop_
_atom_site_aniso_label
_atom_site_aniso_U_11
_atom_site_aniso_U_22
_atom_site_aniso_U_33
_atom_site_aniso_U_12
_atom_site_aniso_U_13
_atom_site_aniso_U_23
Cl3 0.0506(7) 0.057(8) 0.0751(8) 0.0153(12) -0.0023(5) 0.0107(12)
Cl1 0.0614(7) 0.070(8) 0.0539(7) 0.0031(13) -0.0066(5) -0.0111(10)
Cl2 0.0554(7) 0.049(7) 0.0671(8) 0.0088(12) 0.0101(5) -0.0048(11)
C2 0.0362(18) 0.04(2) 0.050(2) -0.003(4) 0.0021(14) 0.000(4)
C3 0.051(2) 0.04(2) 0.047(2) -0.001(4) 0.0092(15) 0.005(4)
C1 0.050(2) 0.03(2) 0.049(2) 0.001(4) 0.0098(17) 0.003(4)

loop_
_atom_type_symbol
_atom_type_description
_atom_type_scat_dispersion_real
_atom_type_scat_dispersion_imag
_atom_type_scat_source
C C 0.0033 0.0016 'International Tables Vol C Tables 4.2.6.8 and 6.1.1.4'
H H 0.0000 0.0000 'International Tables Vol C Tables 4.2.6.8 and 6.1.1.4'
Cl Cl 0.1484 0.1585 'International Tables Vol C Tables 4.2.6.8 and 6.1.1.4'

loop_
_geom_angle_atom_site_label_1
_geom_angle_atom_site_label_2
_geom_angle_atom_site_label_3
_geom_angle
C1 C2 C3 111.5(10)
C1 C2 Cl2 113.0(4)
C3 C2 Cl2 107.8(3)
C1 C2 H2A 105.5(17)
C3 C2 H2A 107(3)
Cl2 C2 H2A 112(4)
C2 C3 Cl3 111.8(3)
C2 C3 H3A 130(3)
Cl3 C3 H3A 101(4)
C2 C3 H3B 126(9)
Cl3 C3 H3B 99(5)
H3A C3 H3B 83(7)
C2 C1 Cl1 112.3(4)
C2 C1 H1A 120(2)
Cl1 C1 H1A 103(4)
C2 C1 H1B 108(10)
Cl1 C1 H1B 109(6)
H1A C1 H1B 104(9)

loop_
_geom_bond_atom_site_label_1
_geom_bond_atom_site_label_2
_geom_bond_distance
Cl3 C3 1.776(9)
Cl1 C1 1.768(9)
Cl2 C2 1.756(9)
C2 C1 1.529(9)
C2 C3 1.554(14)
C2 H2A 1.08(4)
C3 H3A 1.32(10)
C3 H3B 0.90(5)
C1 H1A 1.12(9)
C1 H1B 0.82(16)

loop_
_geom_torsion_atom_site_label_1
_geom_torsion_atom_site_label_2
_geom_torsion_atom_site_label_3
_geom_torsion_atom_site_label_4
_geom_torsion
C1 C2 C3 Cl3 62.0(5)
Cl2 C2 C3 Cl3 -173.4(4)
C3 C2 C1 Cl1 62.3(7)
Cl2 C2 C1 Cl1 -59.4(11)

loop_
_cod_related_entry_id
_cod_related_entry_database
_cod_related_entry_code
1 ChemSpider 7013
